data_1509588
loop_
_publ_author_name
'Stenzel, F.'
'Meyer, G.'

_publ_section_title
;
 Ternary halides of the A3 M X6 Typ II. The system Ag3-x Nax Y Cl6:
 Synthesis, structure ionic conductivity
;
_journal_name_full 'Zeitschrift fuer Anorganische und Allgemeine Chemie'
_journal_page_first 652
_journal_page_last 660
_journal_paper_doi 10.1002/zaac.19936190406
_journal_volume 619
_journal_year 1993
_chemical_formula_sum 'Ag1.3 Cl6 Na1.7 Y'
_chemical_name_systematic '(Ag1.3 Na1.7) Y Cl6'
_space_group_IT_number 148
_symmetry_space_group_name_Hall '-R 3'
_symmetry_space_group_name_H-M 'R -3 :H'
_cell_angle_alpha 90
_cell_angle_beta 90
_cell_angle_gamma 120
_cell_formula_units_Z 3
_cell_length_a 6.915
_cell_length_b 6.915
_cell_length_c 18.537
_cell_volume 767.634
_citation_journal_id_ASTM ZAACAB
_cod_data_source_file silver1-2_591.cif
_cod_data_source_block Ag1.3Cl6Na1.7Y1
_cod_original_cell_volume 767.6345
_cod_original_formula_sum 'Ag1.3 Cl6 Na1.7 Y1'
_cod_database_code 1509588

loop_
_symmetry_equiv_pos_as_xyz
x,y,z
-y,x-y,z
-x+y,-x,z
-x,-y,-z
y,-x+y,-z
x-y,x,-z
x+2/3,y+1/3,z+1/3
-y+2/3,x-y+1/3,z+1/3
-x+y+2/3,-x+1/3,z+1/3
-x+2/3,-y+1/3,-z+1/3
y+2/3,-x+y+1/3,-z+1/3
x-y+2/3,x+1/3,-z+1/3
x+1/3,y+2/3,z+2/3
-y+1/3,x-y+2/3,z+2/3
-x+y+1/3,-x+2/3,z+2/3
-x+1/3,-y+2/3,-z+2/3
y+1/3,-x+y+2/3,-z+2/3
x-y+1/3,x+2/3,-z+2/3

loop_
_atom_site_label
_atom_site_type_symbol
_atom_site_fract_x
_atom_site_fract_y
_atom_site_fract_z
_atom_site_occupancy
_atom_site_U_iso_or_equiv
Na3 Na+1 0 0 0.5 0.5 0.0
Ag1 Ag+1 0 0 0.2919 0.2 0.0
Ag2 Ag+1 0 0 0.20587 0.2 0.0
Na2 Na+1 0 0 0.20587 0.3 0.0
Na1 Na+1 0 0 0.2919 0.3 0.0
Cl1 Cl-1 0.36014 0.3497 0.25159 1 0.0
Ag3 Ag+1 0 0 0.5 0.49 0.0
Y1 Y+3 0 0 0 1 0.0
